data_4316090
loop_
_publ_author_name
'Alexander M. Kirillov'
'Jaime A. S. Coelho'
'Marina V. Kirillova'
'M. F\'atima C. Guedes da Silva'
'Dmytro S. Nesterov'
'Katrin R. Gruenwald'
'Matti Haukka'
'Armando J. L. Pombeiro'

_publ_section_title
;
 Bringing an "Old" Biological Buffer to Coordination Chemistry: New 1D and
 3D Coordination Polymers with [Cu4(Hbes)4] Cores for Mild
 Hydrocarboxylation of Alkanes
;
_journal_name_full 'Inorganic Chemistry'
_journal_page_first 6390
_journal_page_last 6392
_journal_paper_doi 10.1021/ic1007999
_journal_volume 49
_journal_year 2010
_chemical_formula_moiety 'C31 H57 Cu4 N4 Na O22 S4'
_chemical_formula_sum 'C31 H57 Cu4 N4 Na O22 S4'
_chemical_formula_weight 1243.20
_chemical_name_systematic
;
 ?
;
_space_group_IT_number 15
_symmetry_cell_setting monoclinic
_symmetry_space_group_name_Hall '-C 2yc'
_symmetry_space_group_name_H-M 'C 1 2/c 1'
_atom_sites_solution_hydrogens geom
_atom_sites_solution_primary direct
_atom_sites_solution_secondary difmap
_audit_creation_method SHELXL-97
_cell_angle_alpha 90.00
_cell_angle_beta 116.122(3)
_cell_angle_gamma 90.00
_cell_formula_units_Z 4
_cell_length_a 18.0367(13)
_cell_length_b 21.0944(15)
_cell_length_c 14.0941(10)
_cell_measurement_reflns_used 2325
_cell_measurement_temperature 292(2)
_cell_measurement_theta_max 22.89
_cell_measurement_theta_min 2.51
_cell_volume 4814.7(6)
_computing_cell_refinement 'Bruker SMART'
_computing_data_collection 'Bruker SMART'
_computing_data_reduction 'Bruker SAINT'
_computing_molecular_graphics 'Ortep-3 for Windows (Farrugia, 1997)'
_computing_publication_material 'WinGX publication routines (Farrugia, 1999)'
_computing_structure_refinement 'SHELXL-97 (Sheldrick, 1997)'
_computing_structure_solution 'SIR97 (Giacovazzo et al, 1997)'
_diffrn_ambient_temperature 292(2)
_diffrn_measured_fraction_theta_full 0.996
_diffrn_measured_fraction_theta_max 0.996
_diffrn_measurement_device_type 'CCD area detector'
_diffrn_measurement_method 'phi and omega scans'
_diffrn_radiation_monochromator graphite
_diffrn_radiation_source 'fine-focus sealed tube'
_diffrn_radiation_type MoK\a
_diffrn_radiation_wavelength 0.71069
_diffrn_reflns_av_R_equivalents 0.0780
_diffrn_reflns_av_sigmaI/netI 0.1025
_diffrn_reflns_limit_h_max 23
_diffrn_reflns_limit_h_min -23
_diffrn_reflns_limit_k_max 21
_diffrn_reflns_limit_k_min -26
_diffrn_reflns_limit_l_max 17
_diffrn_reflns_limit_l_min -18
_diffrn_reflns_number 18403
_diffrn_reflns_theta_full 27.10
_diffrn_reflns_theta_max 27.10
_diffrn_reflns_theta_min 1.93
_exptl_absorpt_coefficient_mu 2.006
_exptl_absorpt_correction_T_max 0.6666
_exptl_absorpt_correction_T_min 0.5661
_exptl_absorpt_correction_type multi-scan
_exptl_absorpt_process_details sadabs
_exptl_crystal_colour blue
_exptl_crystal_density_diffrn 1.715
_exptl_crystal_density_method 'not measured'
_exptl_crystal_description prism
_exptl_crystal_F_000 2552
_exptl_crystal_size_max 0.32
_exptl_crystal_size_mid 0.28
_exptl_crystal_size_min 0.22
_platon_squeeze_details
;
;
_refine_diff_density_max 0.611
_refine_diff_density_min -0.462
_refine_diff_density_rms 0.112
_refine_ls_extinction_method none
_refine_ls_goodness_of_fit_ref 0.913
_refine_ls_hydrogen_treatment constr
_refine_ls_matrix_type full
_refine_ls_number_parameters 301
_refine_ls_number_reflns 5291
_refine_ls_number_restraints 0
_refine_ls_restrained_S_all 0.913
_refine_ls_R_factor_all 0.1054
_refine_ls_R_factor_gt 0.0518
_refine_ls_shift/su_max 0.002
_refine_ls_shift/su_mean 0.000
_refine_ls_structure_factor_coef Fsqd
_refine_ls_weighting_details 'calc w=1/[\s^2^(Fo^2^)+(0.0564P)^2^+0.0000P] where P=(Fo^2^+2Fc^2^)/3'
_refine_ls_weighting_scheme calc
_refine_ls_wR_factor_gt 0.1083
_refine_ls_wR_factor_ref 0.1250
_reflns_number_gt 2934
_reflns_number_total 5291
_reflns_threshold_expression >2sigma(I)
_cod_data_source_file ic1007999_si_002_2.cif
_cod_data_source_block 2
_cod_original_sg_symbol_H-M 'C 2/c'
_cod_database_code 4316090

loop_
_symmetry_equiv_pos_as_xyz
'x, y, z'
'-x, y, -z+1/2'
'x+1/2, y+1/2, z'
'-x+1/2, y+1/2, -z+1/2'
'-x, -y, -z'
'x, -y, z-1/2'
'-x+1/2, -y+1/2, -z'
'x+1/2, -y+1/2, z-1/2'

loop_
_atom_site_label
_atom_site_type_symbol
_atom_site_fract_x
_atom_site_fract_y
_atom_site_fract_z
_atom_site_U_iso_or_equiv
_atom_site_adp_type
_atom_site_occupancy
_atom_site_symmetry_multiplicity
_atom_site_calc_flag
_atom_site_refinement_flags
_atom_site_disorder_assembly
_atom_site_disorder_group
C1 C 1.0000 0.0243(3) 0.2500 0.0300(17) Uani 1 2 d S . .
C2 C 1.0000 -0.0473(3) 0.2500 0.0297(17) Uani 1 2 d S . .
C3 C 0.9277(4) -0.0806(2) 0.2000(4) 0.0430(14) Uani 1 1 d . . .
H3 H 0.8781 -0.0588 0.1649 0.052 Uiso 1 1 calc R . .
C4 C 0.9276(5) -0.1462(3) 0.2012(5) 0.061(2) Uani 1 1 d . . .
H4 H 0.8778 -0.1679 0.1684 0.073 Uiso 1 1 calc R . .
C5 C 1.0000 -0.1797(4) 0.2500 0.061(3) Uani 1 2 d S . .
H5 H 1.0000 -0.2238 0.2500 0.074 Uiso 1 2 calc SR . .
C11 C 0.9028(3) 0.2680(2) 0.0951(4) 0.0369(13) Uani 1 1 d . . .
H11A H 0.9476 0.2908 0.1507 0.044 Uiso 1 1 calc R . .
H11B H 0.8683 0.2987 0.0433 0.044 Uiso 1 1 calc R . .
C12 C 0.8530(3) 0.2353(2) 0.1411(4) 0.0347(13) Uani 1 1 d . . .
H12A H 0.8440 0.2636 0.1892 0.042 Uiso 1 1 calc R . .
H12B H 0.7996 0.2236 0.0851 0.042 Uiso 1 1 calc R . .
C13 C 0.8812(3) 0.2102(3) -0.0693(4) 0.0430(14) Uani 1 1 d . . .
H13A H 0.9137 0.1958 -0.1045 0.052 Uiso 1 1 calc R . .
H13B H 0.8550 0.2498 -0.1023 0.052 Uiso 1 1 calc R . .
C14 C 0.8155(4) 0.1625(2) -0.0871(5) 0.0480(15) Uani 1 1 d . . .
H14A H 0.7769 0.1790 -0.0624 0.058 Uiso 1 1 calc R . .
H14B H 0.7853 0.1534 -0.1620 0.058 Uiso 1 1 calc R . .
C15 C 1.0180(3) 0.2487(2) 0.0529(4) 0.0347(13) Uani 1 1 d . . .
H15A H 1.0423 0.2176 0.0242 0.042 Uiso 1 1 calc R . .
H15B H 1.0551 0.2536 0.1273 0.042 Uiso 1 1 calc R . .
C16 C 1.0128(3) 0.3111(2) -0.0017(5) 0.0423(14) Uani 1 1 d . . .
H16A H 0.9733 0.3385 0.0079 0.051 Uiso 1 1 calc R . .
H16B H 0.9934 0.3040 -0.0768 0.051 Uiso 1 1 calc R . .
C21 C 1.1368(3) 0.0419(2) 0.0815(4) 0.0391(14) Uani 1 1 d . . .
H21A H 1.1286 0.0047 0.1163 0.047 Uiso 1 1 calc R . .
H21B H 1.1481 0.0278 0.0237 0.047 Uiso 1 1 calc R . .
C22 C 1.0597(3) 0.0823(2) 0.0390(4) 0.0349(13) Uani 1 1 d . . .
H22A H 1.0612 0.1123 -0.0122 0.042 Uiso 1 1 calc R . .
H22B H 1.0114 0.0556 0.0039 0.042 Uiso 1 1 calc R . .
C23 C 1.2396(3) 0.1231(3) 0.0995(5) 0.0445(15) Uani 1 1 d . . .
H23A H 1.2770 0.0999 0.0795 0.053 Uiso 1 1 calc R . .
H23B H 1.1935 0.1375 0.0353 0.053 Uiso 1 1 calc R . .
C24 C 1.2835(4) 0.1793(3) 0.1646(5) 0.0505(16) Uani 1 1 d . . .
H24A H 1.3326 0.1654 0.2258 0.061 Uiso 1 1 calc R . .
H24B H 1.3008 0.2071 0.1232 0.061 Uiso 1 1 calc R . .
C25 C 1.2759(3) 0.0362(3) 0.2235(4) 0.0411(14) Uani 1 1 d . . .
H25A H 1.3278 0.0589 0.2500 0.049 Uiso 1 1 calc R . .
H25B H 1.2785 0.0016 0.1798 0.049 Uiso 1 1 calc R . .
C26 C 1.2647(3) 0.0094(2) 0.3156(4) 0.0418(14) Uani 1 1 d . . .
H26A H 1.2954 -0.0299 0.3382 0.050 Uiso 1 1 calc R . .
H26B H 1.2068 -0.0002 0.2931 0.050 Uiso 1 1 calc R . .
N1 N 0.9381(2) 0.22313(18) 0.0435(3) 0.0282(9) Uani 1 1 d . . .
N2 N 1.2082(2) 0.07941(18) 0.1582(3) 0.0313(10) Uani 1 1 d . . .
O1 O 0.9406(2) 0.05205(15) 0.1764(3) 0.0339(8) Uani 1 1 d . . .
O12 O 0.89525(19) 0.18014(14) 0.1960(3) 0.0282(8) Uani 1 1 d . . .
O13 O 1.1666(3) 0.3044(2) 0.0407(4) 0.0792(16) Uani 1 1 d . . .
O14 O 0.8530(2) 0.10632(15) -0.0311(3) 0.0370(9) Uani 1 1 d . . .
O15 O 1.1320(3) 0.3601(2) 0.1618(4) 0.0907(17) Uani 1 1 d . . .
O16 O 1.0974(3) 0.40650(18) -0.0097(4) 0.0744(15) Uani 1 1 d . . .
O22 O 1.05473(19) 0.11493(15) 0.1228(3) 0.0279(8) Uani 1 1 d . . .
O23 O 1.2628(2) 0.12456(14) 0.3762(3) 0.0343(9) Uani 1 1 d . . .
O24 O 1.2305(2) 0.21365(17) 0.1990(3) 0.0439(10) Uani 1 1 d . . .
O25 O 1.2670(2) 0.04125(18) 0.4962(3) 0.0531(11) Uani 1 1 d . . .
O26 O 1.3874(2) 0.06565(17) 0.4681(3) 0.0493(11) Uani 1 1 d . . .
S1 S 1.10945(11) 0.34855(7) 0.04938(16) 0.0564(5) Uani 1 1 d . . .
S2 S 1.29880(8) 0.06287(6) 0.42376(11) 0.0344(3) Uani 1 1 d . . .
Cu1 Cu 0.95481(4) 0.13935(3) 0.12824(5) 0.02554(17) Uani 1 1 d . . .
Cu2 Cu 1.16040(4) 0.13207(3) 0.23866(5) 0.02647(17) Uani 1 1 d . . .
Na1 Na 1.5000 0.0000 0.5000 0.0905(15) Uani 1 2 d S . .
H24 H 1.2009 0.2459 0.1365 0.109 Uiso 1 1 d . . .
H14 H 0.8060 0.0790 -0.0423 0.109 Uiso 1 1 d . . .

loop_
_atom_site_aniso_label
_atom_site_aniso_U_11
_atom_site_aniso_U_22
_atom_site_aniso_U_33
_atom_site_aniso_U_23
_atom_site_aniso_U_13
_atom_site_aniso_U_12
C1 0.034(4) 0.030(4) 0.032(4) 0.000 0.020(4) 0.000
C2 0.048(5) 0.018(3) 0.030(4) 0.000 0.022(4) 0.000
C3 0.059(4) 0.035(3) 0.038(3) -0.007(3) 0.025(3) -0.014(3)
C4 0.107(6) 0.035(4) 0.054(4) -0.015(3) 0.047(5) -0.032(4)
C5 0.128(10) 0.023(4) 0.047(6) 0.000 0.051(7) 0.000
C11 0.049(4) 0.023(3) 0.047(3) 0.010(3) 0.029(3) 0.004(2)
C12 0.036(3) 0.025(3) 0.044(3) 0.007(2) 0.019(3) 0.005(2)
C13 0.049(4) 0.042(3) 0.032(3) 0.007(3) 0.012(3) -0.008(3)
C14 0.047(4) 0.037(3) 0.046(4) 0.004(3) 0.007(3) -0.003(3)
C15 0.036(3) 0.025(3) 0.045(3) 0.008(2) 0.019(3) -0.002(2)
C16 0.043(4) 0.034(3) 0.055(4) 0.008(3) 0.025(3) -0.004(3)
C21 0.037(3) 0.034(3) 0.039(3) -0.012(3) 0.010(3) 0.002(2)
C22 0.032(3) 0.031(3) 0.036(3) -0.010(2) 0.010(3) 0.000(2)
C23 0.044(4) 0.051(4) 0.044(3) 0.000(3) 0.025(3) 0.000(3)
C24 0.044(4) 0.052(4) 0.064(4) -0.002(3) 0.031(4) -0.007(3)
C25 0.042(4) 0.042(3) 0.040(3) -0.007(3) 0.019(3) 0.016(3)
C26 0.044(4) 0.024(3) 0.051(4) -0.001(3) 0.015(3) 0.010(2)
N1 0.026(2) 0.024(2) 0.034(2) 0.0034(19) 0.013(2) 0.0008(18)
N2 0.028(2) 0.027(2) 0.040(3) -0.002(2) 0.016(2) 0.0031(19)
O1 0.035(2) 0.0249(18) 0.037(2) 0.0044(17) 0.0112(18) -0.0036(16)
O12 0.0273(19) 0.0221(17) 0.0378(19) 0.0063(16) 0.0166(16) 0.0033(15)
O13 0.067(3) 0.072(3) 0.123(5) 0.037(3) 0.064(3) 0.014(3)
O14 0.033(2) 0.0253(18) 0.045(2) -0.0002(17) 0.0100(19) 0.0004(16)
O15 0.109(4) 0.077(3) 0.070(4) -0.013(3) 0.025(3) -0.036(3)
O16 0.082(4) 0.040(2) 0.109(4) 0.027(3) 0.050(3) -0.012(2)
O22 0.0229(18) 0.0303(18) 0.0293(19) -0.0038(15) 0.0103(16) 0.0011(14)
O23 0.036(2) 0.0241(18) 0.036(2) -0.0003(16) 0.0100(18) 0.0078(16)
O24 0.043(2) 0.040(2) 0.053(3) -0.0031(19) 0.025(2) -0.0050(18)
O25 0.057(3) 0.058(3) 0.056(3) 0.019(2) 0.035(2) 0.016(2)
O26 0.029(2) 0.044(2) 0.066(3) 0.002(2) 0.012(2) 0.0065(18)
S1 0.0573(11) 0.0378(9) 0.0792(13) 0.0105(9) 0.0348(10) -0.0103(8)
S2 0.0281(7) 0.0316(7) 0.0401(8) 0.0032(6) 0.0120(7) 0.0069(6)
Cu1 0.0249(3) 0.0210(3) 0.0308(3) 0.0042(3) 0.0123(3) 0.0019(3)
Cu2 0.0253(3) 0.0247(3) 0.0301(3) -0.0028(3) 0.0128(3) 0.0013(3)
Na1 0.045(2) 0.061(2) 0.140(4) -0.007(3) 0.017(3) 0.021(2)

loop_
_atom_type_symbol
_atom_type_description
_atom_type_scat_dispersion_real
_atom_type_scat_dispersion_imag
_atom_type_scat_source
C C 0.0033 0.0016 'International Tables Vol C Tables 4.2.6.8 and 6.1.1.4'
H H 0.0000 0.0000 'International Tables Vol C Tables 4.2.6.8 and 6.1.1.4'
N N 0.0061 0.0033 'International Tables Vol C Tables 4.2.6.8 and 6.1.1.4'
O O 0.0106 0.0060 'International Tables Vol C Tables 4.2.6.8 and 6.1.1.4'
Na Na 0.0362 0.0249 'International Tables Vol C Tables 4.2.6.8 and 6.1.1.4'
S S 0.1246 0.1234 'International Tables Vol C Tables 4.2.6.8 and 6.1.1.4'
Cu Cu 0.3201 1.2651 'International Tables Vol C Tables 4.2.6.8 and 6.1.1.4'

loop_
_geom_angle_atom_site_label_1
_geom_angle_atom_site_label_2
_geom_angle_atom_site_label_3
_geom_angle
_geom_angle_site_symmetry_1
_geom_angle_site_symmetry_3
_geom_angle_publ_flag
O1 C1 O1 124.6(6) . 2_755 ?
O1 C1 C2 117.7(3) . . ?
O1 C1 C2 117.7(3) 2_755 . ?
C3 C2 C3 118.4(7) . 2_755 ?
C3 C2 C1 120.8(3) . . ?
C3 C2 C1 120.8(3) 2_755 . ?
C2 C3 C4 120.8(6) . . ?
C2 C3 H3 119.6 . . ?
C4 C3 H3 119.6 . . ?
C5 C4 C3 121.0(7) . . ?
C5 C4 H4 119.5 . . ?
C3 C4 H4 119.5 . . ?
C4 C5 C4 118.0(8) 2_755 . ?
C4 C5 H5 121.0 2_755 . ?
C4 C5 H5 121.0 . . ?
C12 C11 N1 112.7(4) . . ?
C12 C11 H11A 109.1 . . ?
N1 C11 H11A 109.1 . . ?
C12 C11 H11B 109.1 . . ?
N1 C11 H11B 109.1 . . ?
H11A C11 H11B 107.8 . . ?
O12 C12 C11 109.6(4) . . ?
O12 C12 H12A 109.8 . . ?
C11 C12 H12A 109.8 . . ?
O12 C12 H12B 109.8 . . ?
C11 C12 H12B 109.8 . . ?
H12A C12 H12B 108.2 . . ?
N1 C13 C14 115.2(4) . . ?
N1 C13 H13A 108.5 . . ?
C14 C13 H13A 108.5 . . ?
N1 C13 H13B 108.5 . . ?
C14 C13 H13B 108.5 . . ?
H13A C13 H13B 107.5 . . ?
O14 C14 C13 108.8(4) . . ?
O14 C14 H14A 109.9 . . ?
C13 C14 H14A 109.9 . . ?
O14 C14 H14B 109.9 . . ?
C13 C14 H14B 109.9 . . ?
H14A C14 H14B 108.3 . . ?
N1 C15 C16 115.5(4) . . ?
N1 C15 H15A 108.4 . . ?
C16 C15 H15A 108.4 . . ?
N1 C15 H15B 108.4 . . ?
C16 C15 H15B 108.4 . . ?
H15A C15 H15B 107.5 . . ?
C15 C16 S1 110.9(4) . . ?
C15 C16 H16A 109.5 . . ?
S1 C16 H16A 109.5 . . ?
C15 C16 H16B 109.5 . . ?
S1 C16 H16B 109.5 . . ?
H16A C16 H16B 108.0 . . ?
N2 C21 C22 109.8(4) . . ?
N2 C21 H21A 109.7 . . ?
C22 C21 H21A 109.7 . . ?
N2 C21 H21B 109.7 . . ?
C22 C21 H21B 109.7 . . ?
H21A C21 H21B 108.2 . . ?
O22 C22 C21 109.3(4) . . ?
O22 C22 H22A 109.8 . . ?
C21 C22 H22A 109.8 . . ?
O22 C22 H22B 109.8 . . ?
C21 C22 H22B 109.8 . . ?
H22A C22 H22B 108.3 . . ?
C24 C23 N2 112.0(5) . . ?
C24 C23 H23A 109.2 . . ?
N2 C23 H23A 109.2 . . ?
C24 C23 H23B 109.2 . . ?
N2 C23 H23B 109.2 . . ?
H23A C23 H23B 107.9 . . ?
O24 C24 C23 110.7(4) . . ?
O24 C24 H24A 109.5 . . ?
C23 C24 H24A 109.5 . . ?
O24 C24 H24B 109.5 . . ?
C23 C24 H24B 109.5 . . ?
H24A C24 H24B 108.1 . . ?
N2 C25 C26 112.5(4) . . ?
N2 C25 H25A 109.1 . . ?
C26 C25 H25A 109.1 . . ?
N2 C25 H25B 109.1 . . ?
C26 C25 H25B 109.1 . . ?
H25A C25 H25B 107.8 . . ?
C25 C26 S2 111.9(4) . . ?
C25 C26 H26A 109.2 . . ?
S2 C26 H26A 109.2 . . ?
C25 C26 H26B 109.2 . . ?
S2 C26 H26B 109.2 . . ?
H26A C26 H26B 107.9 . . ?
C13 N1 C15 110.2(4) . . ?
C13 N1 C11 113.2(4) . . ?
C15 N1 C11 109.3(4) . . ?
C13 N1 Cu1 108.4(3) . . ?
C15 N1 Cu1 111.5(3) . . ?
C11 N1 Cu1 104.1(3) . . ?
C25 N2 C21 109.7(4) . . ?
C25 N2 C23 108.3(4) . . ?
C21 N2 C23 109.9(4) . . ?
C25 N2 Cu2 115.3(3) . . ?
C21 N2 Cu2 104.5(3) . . ?
C23 N2 Cu2 109.1(3) . . ?
C1 O1 Cu1 120.9(3) . . ?
C12 O12 Cu2 115.1(3) . 2_755 ?
C12 O12 Cu1 112.3(3) . . ?
Cu2 O12 Cu1 121.65(16) 2_755 . ?
C14 O14 Cu1 105.7(3) . . ?
C14 O14 H14 103.6 . . ?
Cu1 O14 H14 126.8 . . ?
S1 O16 Na1 122.0(3) . 4_755 ?
C22 O22 Cu1 125.3(3) . . ?
C22 O22 Cu2 113.7(3) . . ?
Cu1 O22 Cu2 121.05(17) . . ?
S2 O23 Cu2 122.7(2) . . ?
C24 O24 Cu2 102.6(3) . . ?
C24 O24 H24 102.1 . . ?
Cu2 O24 H24 123.1 . . ?
S2 O26 Na1 140.0(2) . . ?
O13 S1 O16 115.7(3) . . ?
O13 S1 O15 109.3(3) . . ?
O16 S1 O15 112.4(3) . . ?
O13 S1 C16 107.1(3) . . ?
O16 S1 C16 106.0(3) . . ?
O15 S1 C16 105.7(3) . . ?
O26 S2 O25 114.5(2) . . ?
O26 S2 O23 110.1(2) . . ?
O25 S2 O23 111.5(2) . . ?
O26 S2 C26 107.3(3) . . ?
O25 S2 C26 108.1(3) . . ?
O23 S2 C26 104.7(2) . . ?
O22 Cu1 O12 152.07(14) . . ?
O22 Cu1 O1 91.66(14) . . ?
O12 Cu1 O1 93.43(13) . . ?
O22 Cu1 N1 96.15(15) . . ?
O12 Cu1 N1 86.19(14) . . ?
O1 Cu1 N1 163.99(15) . . ?
O22 Cu1 O14 103.98(13) . . ?
O12 Cu1 O14 103.88(13) . . ?
O1 Cu1 O14 83.50(13) . . ?
N1 Cu1 O14 81.06(14) . . ?
O22 Cu2 O12 88.57(13) . 2_755 ?
O22 Cu2 O23 162.07(14) . . ?
O12 Cu2 O23 91.79(14) 2_755 . ?
O22 Cu2 N2 85.90(15) . . ?
O12 Cu2 N2 174.47(16) 2_755 . ?
O23 Cu2 N2 93.41(15) . . ?
O22 Cu2 O24 111.87(14) . . ?
O12 Cu2 O24 100.20(13) 2_755 . ?
O23 Cu2 O24 85.71(13) . . ?
N2 Cu2 O24 82.07(14) . . ?
O26 Na1 O26 180.0(2) 5_856 . ?
O26 Na1 O16 95.05(12) 5_856 4_745 ?
O26 Na1 O16 84.95(12) . 4_745 ?
O26 Na1 O16 84.95(12) 5_856 8_556 ?
O26 Na1 O16 95.05(12) . 8_556 ?
O16 Na1 O16 180.00(11) 4_745 8_556 ?

loop_
_geom_bond_atom_site_label_1
_geom_bond_atom_site_label_2
_geom_bond_distance
_geom_bond_site_symmetry_2
_geom_bond_publ_flag
C1 O1 1.260(4) . ?
C1 O1 1.260(4) 2_755 ?
C1 C2 1.510(9) . ?
C2 C3 1.372(6) . ?
C2 C3 1.372(6) 2_755 ?
C3 C4 1.384(7) . ?
C3 H3 0.9300 . ?
C4 C5 1.375(8) . ?
C4 H4 0.9300 . ?
C5 C4 1.375(8) 2_755 ?
C5 H5 0.9300 . ?
C11 C12 1.489(6) . ?
C11 N1 1.496(6) . ?
C11 H11A 0.9700 . ?
C11 H11B 0.9700 . ?
C12 O12 1.419(5) . ?
C12 H12A 0.9700 . ?
C12 H12B 0.9700 . ?
C13 N1 1.489(6) . ?
C13 C14 1.490(7) . ?
C13 H13A 0.9700 . ?
C13 H13B 0.9700 . ?
C14 O14 1.420(6) . ?
C14 H14A 0.9700 . ?
C14 H14B 0.9700 . ?
C15 N1 1.489(6) . ?
C15 C16 1.508(6) . ?
C15 H15A 0.9700 . ?
C15 H15B 0.9700 . ?
C16 S1 1.754(5) . ?
C16 H16A 0.9700 . ?
C16 H16B 0.9700 . ?
C21 N2 1.492(6) . ?
C21 C22 1.512(7) . ?
C21 H21A 0.9700 . ?
C21 H21B 0.9700 . ?
C22 O22 1.403(6) . ?
C22 H22A 0.9700 . ?
C22 H22B 0.9700 . ?
C23 C24 1.495(7) . ?
C23 N2 1.506(6) . ?
C23 H23A 0.9700 . ?
C23 H23B 0.9700 . ?
C24 O24 1.444(6) . ?
C24 H24A 0.9700 . ?
C24 H24B 0.9700 . ?
C25 N2 1.476(6) . ?
C25 C26 1.508(7) . ?
C25 H25A 0.9700 . ?
C25 H25B 0.9700 . ?
C26 S2 1.775(5) . ?
C26 H26A 0.9700 . ?
C26 H26B 0.9700 . ?
N1 Cu1 2.079(4) . ?
N2 Cu2 2.031(4) . ?
O1 Cu1 2.018(3) . ?
O12 Cu2 1.923(3) 2_755 ?
O12 Cu1 1.926(3) . ?
O13 S1 1.434(4) . ?
O14 Cu1 2.296(3) . ?
O14 H14 0.978 . ?
O15 S1 1.472(5) . ?
O16 S1 1.440(4) . ?
O16 Na1 2.685(4) 4_755 ?
O22 Cu1 1.908(3) . ?
O22 Cu2 1.921(3) . ?
O23 S2 1.477(3) . ?
O23 Cu2 2.010(3) . ?
O24 Cu2 2.344(3) . ?
O24 H24 1.053 . ?
O25 S2 1.446(4) . ?
O26 S2 1.438(4) . ?
O26 Na1 2.333(3) . ?
Cu2 O12 1.923(3) 2_755 ?
Na1 O26 2.333(3) 5_856 ?
Na1 O16 2.685(5) 4_745 ?
Na1 O16 2.685(5) 8_556 ?

loop_
_platon_squeeze_void_nr
_platon_squeeze_void_average_x
_platon_squeeze_void_average_y
_platon_squeeze_void_average_z
_platon_squeeze_void_volume
_platon_squeeze_void_count_electrons
1 0.500 0.008 0.250 101.9 21.2
2 1.000 0.508 0.250 101.9 21.2
3 0.500 -0.008 0.750 102.0 25.5
4 1.000 0.492 0.750 102.0 25.5
